data_7204108
loop_
_publ_author_name
'Kominami, Tsuyoshi'
'Matsumoto, Takuya'
'Ueda, Kazumasa'
'Sugimoto, Toyonari'
'Murata, Keizo'
'Shiro, Motoo'
'Fujita, Hideo'

_publ_section_title
;
 Crystal structures and electrical conducting/magnetic properties in 1
 &#x2236; 1 FeCl4 and FeBr4 salts of dimethylthio- and
 ethylenedithio-(1,3-dithiolylidene)thioxotetrathiafulvalene radical
 cations
;
_journal_issue 9
_journal_name_full 'Journal of Materials Chemistry'
_journal_page_first 2089
_journal_paper_doi 10.1039/b101547h
_journal_volume 11
_journal_year 2001
_chemical_formula_sum 'C11 H8 Br4 Fe S9'
_chemical_formula_weight 804.19
_space_group_IT_number 2
_symmetry_cell_setting triclinic
_symmetry_Int_Tables_number 2
_symmetry_space_group_name_Hall '-P 1'
_symmetry_space_group_name_H-M 'P -1'
_audit_creation_date 'Thu Nov 30 19:20:53 2000'
_audit_creation_method 'by teXsan'
_cell_angle_alpha 69.509(7)
_cell_angle_beta 76.406(3)
_cell_angle_gamma 83.126(3)
_cell_formula_units_Z 2
_cell_length_a 8.6768(7)
_cell_length_b 10.5170(3)
_cell_length_c 14.2544(9)
_cell_measurement_reflns_used 7536
_cell_measurement_temperature 113.2
_cell_measurement_theta_max 27.5
_cell_measurement_theta_min 1.6
_cell_volume 1183.33(14)
_computing_cell_refinement PROCESS-AUTO
_computing_data_collection PROCESS-AUTO
_computing_data_reduction 'teXsan Ver. 1.10'
_computing_publication_material 'teXsan Ver. 1.10'
_computing_structure_refinement 'teXsan Ver. 1.10'
_computing_structure_solution SIR92
_diffrn_measured_fraction_theta_full 0.9038
_diffrn_measured_fraction_theta_max 0.9038
_diffrn_measurement_device_type 'Rigaku RAXIS-RAPID Imaging Plate'
_diffrn_measurement_method \w
_diffrn_radiation_type 'Mo K\a'
_diffrn_radiation_wavelength 0.7107
_diffrn_reflns_av_R_equivalents 0.052
_diffrn_reflns_limit_h_max 10
_diffrn_reflns_limit_h_min 0
_diffrn_reflns_limit_k_max 13
_diffrn_reflns_limit_k_min -12
_diffrn_reflns_limit_l_max 17
_diffrn_reflns_limit_l_min -16
_diffrn_reflns_number 8249
_diffrn_reflns_theta_full 26.50
_diffrn_reflns_theta_max 26.50
_exptl_absorpt_coefficient_mu 8.201
_exptl_absorpt_correction_T_max 0.921
_exptl_absorpt_correction_T_min 0.556
_exptl_absorpt_correction_type multi-scan
_exptl_absorpt_process_details '(Higashi, 1995)'
_exptl_crystal_colour black
_exptl_crystal_density_diffrn 2.257
_exptl_crystal_density_method 'not measured'
_exptl_crystal_description platelet
_exptl_crystal_size_max 0.120
_exptl_crystal_size_mid 0.070
_exptl_crystal_size_min 0.010
_refine_diff_density_max 2.39
_refine_diff_density_min -0.85
_refine_ls_extinction_method none
_refine_ls_goodness_of_fit_ref 1.906
_refine_ls_hydrogen_treatment noref
_refine_ls_number_parameters 198
_refine_ls_number_reflns 2339
_refine_ls_R_factor_gt 0.0807
_refine_ls_shift/su_max 0.0088
_refine_ls_structure_factor_coef Fsqd
_refine_ls_weighting_details 'w = 1/[\s^2^(Fo^2^) + (0.08000(Max(Fo^2^,0) + 2Fc^2^)/3)^2^]'
_refine_ls_weighting_scheme calc
_refine_ls_wR_factor_ref 0.2141
_reflns_number_gt 2339
_reflns_number_total 4409
_reflns_threshold_expression F^2^>3.0\s(F^2^)
_cod_data_source_file b101547h.txt
_cod_data_source_block RGK569raplt_Osaka_Pref._Un
_cod_original_cell_volume 1183.3(1)
_cod_original_sg_symbol_H-M 'P -1         '
_cod_original_formula_sum 'C11 H8 Br4 Fe S9 '
_cod_database_code 7204108

loop_
_symmetry_equiv_pos_as_xyz
x,y,z
-x,-y,-z

loop_
_atom_site_label
_atom_site_type_symbol
_atom_site_fract_x
_atom_site_fract_y
_atom_site_fract_z
_atom_site_U_iso_or_equiv
_atom_site_adp_type
_atom_site_occupancy
_atom_site_calc_flag
_atom_site_refinement_flags
_atom_site_disorder_assembly
_atom_site_disorder_group
Br1 Br 0.7796(2) 0.0322(2) -0.3891(1) 0.0468(6) Uani 1.00 d . . .
Br2 Br 1.0494(3) 0.2905(2) -0.3852(2) 0.0572(7) Uani 1.00 d . . .
Br3 Br 0.7735(4) 0.0910(3) -0.1367(2) 0.0583(9) Uani 0.80 d P . .
Br3' Br 0.658(2) 0.175(2) -0.1621(9) 0.080(5) Uani 0.20 d P . .
Br4 Br 0.6031(4) 0.3616(3) -0.3510(3) 0.0601(10) Uani 0.80 d P . .
Br4' Br 0.607(2) 0.419(1) -0.420(2) 0.075(5) Uani 0.20 d P . .
Fe1 Fe 0.8052(10) 0.1926(7) -0.3140(5) 0.035(2) Uani 0.80 d P . .
Fe1' Fe 0.766(4) 0.230(3) -0.341(2) 0.035(7) Uani 0.20 d P . .
S1 S 0.5926(6) 0.1525(5) 0.3939(3) 0.040(1) Uani 1.00 d . . .
S2 S 0.4158(5) 0.3434(5) 0.2340(3) 0.039(1) Uani 1.00 d . . .
S3 S 0.6996(7) -0.0240(5) 0.2496(3) 0.053(2) Uani 1.00 d . . .
S4 S 0.5217(6) 0.1865(5) 0.0959(3) 0.046(1) Uani 1.00 d . . .
S5 S 0.0242(7) 0.7749(5) -0.0368(4) 0.055(2) Uani 1.00 d . . .
S6 S 0.2282(6) 0.5638(5) 0.0795(4) 0.051(1) Uani 1.00 d . . .
S7 S 0.3199(6) 0.4179(6) -0.0677(3) 0.050(1) Uani 1.00 d . . .
S8 S 0.2042(7) 0.5064(5) -0.2681(4) 0.049(2) Uani 1.00 d . . .
S9 S 0.0161(6) 0.7435(5) -0.2382(4) 0.048(1) Uani 1.00 d . . .
C2 C 0.330(2) 0.428(2) 0.048(1) 0.046(5) Uiso 1.00 d . . .
C3 C 0.135(2) 0.634(2) -0.033(2) 0.057(5) Uiso 1.00 d . . .
C4 C 0.540(2) 0.197(2) 0.278(1) 0.029(4) Uiso 1.00 d . . .
C5 C 0.184(2) 0.567(2) -0.097(1) 0.040(4) Uiso 1.00 d . . .
C6 C 0.412(2) 0.327(2) 0.117(1) 0.045(5) Uiso 1.00 d . . .
C7 C 0.585(2) 0.123(2) 0.212(1) 0.036(4) Uiso 1.00 d . . .
C8 C 0.135(3) 0.605(2) -0.194(2) 0.061(6) Uiso 1.00 d . . .
C9 C 0.434(2) 0.226(2) 0.468(2) 0.057(5) Uiso 1.00 d . . .
C10 C 0.728(3) -0.082(3) 0.144(2) 0.073(7) Uiso 1.00 d . . .
C11 C 0.018(2) 0.715(2) -0.354(1) 0.051(5) Uiso 1.00 d . . .
C12 C 0.103(3) 0.602(2) -0.367(2) 0.061(6) Uiso 1.00 d . . .
H1 H -0.0390 0.7742 -0.4055 0.0626 Uiso 1.00 calc . . .
H2 H 0.1103 0.5763 -0.4264 0.0742 Uiso 1.00 calc . . .
H3 H 0.4304 0.3240 0.4340 0.0858 Uiso 1.00 calc . . .
H4 H 0.3364 0.1926 0.4720 0.0858 Uiso 1.00 calc . . .
H5 H 0.4536 0.2085 0.5339 0.0858 Uiso 1.00 calc . . .
H6 H 0.6234 -0.0961 0.1356 0.0927 Uiso 1.00 calc . . .
H7 H 0.7760 -0.0142 0.0839 0.0927 Uiso 1.00 calc . . .
H8 H 0.7870 -0.1635 0.1557 0.0927 Uiso 1.00 calc . . .

loop_
_atom_site_aniso_label
_atom_site_aniso_U_11
_atom_site_aniso_U_22
_atom_site_aniso_U_33
_atom_site_aniso_U_12
_atom_site_aniso_U_13
_atom_site_aniso_U_23
Br1 0.055(1) 0.050(1) 0.0397(10) -0.0109(9) -0.0036(9) -0.0210(9)
Br2 0.061(1) 0.055(1) 0.056(1) -0.018(1) -0.009(1) -0.015(1)
Br3 0.080(2) 0.067(2) 0.026(1) -0.014(2) -0.005(1) -0.013(1)
Br3' 0.11(1) 0.090(10) 0.049(6) -0.010(9) -0.004(7) -0.038(7)
Br4 0.059(2) 0.050(2) 0.069(2) 0.014(1) -0.011(2) -0.024(2)
Br4' 0.071(9) 0.041(7) 0.13(1) 0.019(6) -0.043(10) -0.036(8)
Fe1 0.045(4) 0.037(4) 0.023(3) -0.003(2) -0.007(2) -0.010(3)
Fe1' 0.06(2) 0.03(2) 0.02(1) -0.01(1) -0.015(9) -0.01(1)
S1 0.042(3) 0.050(3) 0.024(2) -0.016(2) -0.001(2) -0.005(2)
S2 0.034(3) 0.049(3) 0.026(2) -0.012(2) -0.002(2) -0.004(2)
S3 0.070(4) 0.052(3) 0.030(2) -0.011(3) 0.003(2) -0.010(2)
S4 0.060(3) 0.055(3) 0.024(2) -0.028(3) 0.002(2) -0.011(2)
S5 0.056(3) 0.036(3) 0.056(3) -0.002(2) 0.015(3) -0.012(2)
S6 0.051(3) 0.053(3) 0.038(2) -0.015(3) -0.004(2) 0.001(2)
S7 0.053(3) 0.062(3) 0.031(2) -0.026(3) -0.005(2) -0.008(2)
S8 0.063(4) 0.038(3) 0.051(3) -0.002(2) -0.017(3) -0.018(2)
S9 0.041(3) 0.034(3) 0.055(3) -0.003(2) -0.005(2) -0.002(2)

loop_
_atom_type_symbol
_atom_type_description
_atom_type_scat_dispersion_real
_atom_type_scat_dispersion_imag
_atom_type_scat_source
C C 0.003 0.002
;International Tables for Crystallography
(1992, Vol. C, Tables 4.2.6.8 and 6.1.1.1)
;
H H 0.000 0.000
;International Tables for Crystallography
(1992, Vol. C, Table 6.1.1.2)
;
Br Br -0.290 2.459
;International Tables for Crystallography
(1992, Vol. C, Tables 4.2.6.8 and 6.1.1.1)
;
Fe Fe 0.346 0.844
;International Tables for Crystallography
(1992, Vol. C, Tables 4.2.6.8 and 6.1.1.1)
;
S S 0.125 0.123
;International Tables for Crystallography
(1992, Vol. C, Tables 4.2.6.8 and 6.1.1.1)
;

loop_
_geom_angle_atom_site_label_1
_geom_angle_atom_site_label_2
_geom_angle_atom_site_label_3
_geom_angle
_geom_angle_site_symmetry_1
_geom_angle_site_symmetry_2
_geom_angle_site_symmetry_3
_geom_angle_publ_flag
FE1 BR1 FE1' 14.0(5) . 1_555 1_555 yes
BR3' BR3 FE1 67.7(5) . 1_555 1_555 yes
BR3 BR3' FE1 79.5(6) . 1_555 1_555 yes
BR3 BR3' FE1' 93.3(9) . 1_555 1_555 yes
FE1 BR3' FE1' 13.8(7) . 1_555 1_555 yes
BR4' BR4 FE1 119.1(9) . 1_555 1_555 yes
BR4' BR4 FE1' 111(1) . 1_555 1_555 yes
FE1 BR4 FE1' 7.9(9) . 1_555 1_555 yes
BR4 BR4' FE1' 46.2(10) . 1_555 1_555 yes
BR1 FE1 BR2 109.8(3) . 1_555 1_555 yes
BR1 FE1 BR3 110.4(3) . 1_555 1_555 yes
BR1 FE1 BR3' 118.5(5) . 1_555 1_555 yes
BR1 FE1 BR4 107.1(3) . 1_555 1_555 yes
BR1 FE1 FE1' 87(3) . 1_555 1_555 yes
BR2 FE1 BR3 111.0(3) . 1_555 1_555 yes
BR2 FE1 BR3' 127.1(5) . 1_555 1_555 yes
BR2 FE1 BR4 109.1(3) . 1_555 1_555 yes
BR2 FE1 FE1' 100(4) . 1_555 1_555 yes
BR3 FE1 BR3' 32.7(4) . 1_555 1_555 yes
BR3 FE1 BR4 109.4(3) . 1_555 1_555 yes
BR3 FE1 FE1' 133(4) . 1_555 1_555 yes
BR3' FE1 BR4 76.8(5) . 1_555 1_555 yes
BR3' FE1 FE1' 101(3) . 1_555 1_555 yes
BR4 FE1 FE1' 26(3) . 1_555 1_555 yes
BR1 FE1' BR3' 109(1) . 1_555 1_555 yes
BR1 FE1' BR4 125(1) . 1_555 1_555 yes
BR1 FE1' BR4' 117(1) . 1_555 1_555 yes
BR1 FE1' FE1 78(3) . 1_555 1_555 yes
BR3' FE1' BR4 82(1) . 1_555 1_555 yes
BR3' FE1' BR4' 104(1) . 1_555 1_555 yes
BR3' FE1' FE1 64(3) . 1_555 1_555 yes
BR4 FE1' BR4' 21.9(5) . 1_555 1_555 yes
BR4 FE1' FE1 146(4) . 1_555 1_555 yes
BR4' FE1' FE1 164(4) . 1_555 1_555 yes
C4 S1 C9 103.5(9) . 1_555 1_555 yes
C4 S2 C6 97.5(8) . 1_555 1_555 yes
C7 S3 C10 102.3(10) . 1_555 1_555 yes
C6 S4 C7 97.2(8) . 1_555 1_555 yes
C2 S6 C3 97.0(9) . 1_555 1_555 yes
C2 S7 C5 93.6(9) . 1_555 1_555 yes
C8 S8 C12 94(1) . 1_555 1_555 yes
C8 S9 C11 94.8(10) . 1_555 1_555 yes
S6 C2 S7 116(1) . 1_555 1_555 yes
S6 C2 C6 120(1) . 1_555 1_555 yes
S7 C2 C6 122(1) . 1_555 1_555 yes
S5 C3 S6 114(1) . 1_555 1_555 yes
S5 C3 C5 133(1) . 1_555 1_555 yes
S6 C3 C5 111(1) . 1_555 1_555 yes
S1 C4 S2 121.7(9) . 1_555 1_555 yes
S1 C4 C7 124(1) . 1_555 1_555 yes
S2 C4 C7 114(1) . 1_555 1_555 yes
S7 C5 C3 120(1) . 1_555 1_555 yes
S7 C5 C8 116(1) . 1_555 1_555 yes
C3 C5 C8 122(1) . 1_555 1_555 yes
S2 C6 S4 113(1) . 1_555 1_555 yes
S2 C6 C2 119(1) . 1_555 1_555 yes
S4 C6 C2 126(1) . 1_555 1_555 yes
S3 C7 S4 124.7(10) . 1_555 1_555 yes
S3 C7 C4 117(1) . 1_555 1_555 yes
S4 C7 C4 117(1) . 1_555 1_555 yes
S8 C8 S9 118(1) . 1_555 1_555 yes
S8 C8 C5 117(1) . 1_555 1_555 yes
S9 C8 C5 124(1) . 1_555 1_555 yes
S9 C11 C12 116(1) . 1_555 1_555 yes
S8 C12 C11 115(1) . 1_555 1_555 yes

loop_
_geom_bond_atom_site_label_1
_geom_bond_atom_site_label_2
_geom_bond_distance
_geom_bond_site_symmetry_1
_geom_bond_site_symmetry_2
_geom_bond_publ_flag
BR1 FE1 2.345(8) . . yes
BR1 FE1' 2.39(3) . . yes
BR2 FE1 2.315(9) . . yes
BR3 BR3' 1.29(2) . . yes
BR3 FE1 2.336(6) . . yes
BR3' FE1 2.20(1) . . yes
BR3' FE1' 2.38(3) . . yes
BR4 BR4' 0.96(2) . . yes
BR4 FE1 2.355(7) . . yes
BR4 FE1' 1.85(3) . . yes
BR4' FE1' 2.38(3) . . yes
FE1 FE1' 0.58(2) . . yes
S1 C4 1.71(2) . . yes
S1 C9 1.80(2) . . yes
S2 C4 1.78(2) . . yes
S2 C6 1.74(2) . . yes
S3 C7 1.73(2) . . yes
S3 C10 1.77(2) . . yes
S4 C6 1.74(2) . . yes
S4 C7 1.75(2) . . yes
S5 C3 1.66(2) . . yes
S6 C2 1.73(2) . . yes
S6 C3 1.84(2) . . yes
S7 C2 1.70(2) . . yes
S7 C5 1.83(2) . . yes
S8 C8 1.70(2) . . yes
S8 C12 1.78(2) . . yes
S9 C8 1.70(2) . . yes
S9 C11 1.77(2) . . yes
C2 C6 1.42(3) . . yes
C3 C5 1.31(3) . . yes
C4 C7 1.38(2) . . yes
C5 C8 1.45(3) . . yes
C11 C12 1.37(3) . . yes
